data_7242657
loop_
_publ_author_name
'Kim, Juhwan'
'Umerani, Mehran J.'
'Kurakake, Reina'
'Qin, Huiting'
'Ziller, Joseph W.'
'Gorodetsky, Alon A.'
'Park, Young S.'

_publ_section_title
;
 An aza-Diels--Alder approach to chlorinated quinolines, benzoquinolines,
 and polybenzoquinolines
;
_journal_issue 23
_journal_name_full 'RSC Advances'
_journal_page_first 13722
_journal_page_last 13730
_journal_paper_doi 10.1039/D0RA06744J
_journal_volume 11
_journal_year 2021
_chemical_formula_sum 'C10 H5 Cl I N O2'
_chemical_formula_weight 333.50
_chemical_name_systematic 2-Chloro-1-iodo-4-nitronaphthalene
_space_group_crystal_system triclinic
_space_group_IT_number 2
_space_group_name_Hall '-P 1'
_space_group_name_H-M_alt 'P -1'
_atom_sites_solution_hydrogens geom
_atom_sites_solution_primary direct
_atom_sites_solution_secondary difmap
_audit_creation_method SHELXL-2014/6
_audit_update_record
;
2020-08-03 deposited with the CCDC.	2021-02-09 downloaded from the CCDC.
;
_cell_angle_alpha 102.9660(6)
_cell_angle_beta 90.5478(7)
_cell_angle_gamma 109.4789(6)
_cell_formula_units_Z 4
_cell_length_a 8.8632(5)
_cell_length_b 9.5113(6)
_cell_length_c 13.0140(8)
_cell_measurement_reflns_used 8428
_cell_measurement_temperature 133(2)
_cell_measurement_theta_max 28.70
_cell_measurement_theta_min 2.34
_cell_volume 1003.66(11)
_computing_cell_refinement 'Bruker SAINT 8.34a, 2013'
_computing_data_collection 'Bruker APEX2 2014.1-1, 2014'
_computing_data_reduction 'Bruker SAINT 8.34a, 2013'
_computing_molecular_graphics 'Bruker SHELXTL'
_computing_publication_material 'Bruker SHELXTL'
_computing_structure_refinement 'SHELXL-2014/6 (Sheldrick, 2014)'
_computing_structure_solution 'Bruker SHELXTL 2013/1'
_diffrn_ambient_temperature 133(2)
_diffrn_measured_fraction_theta_full 0.998
_diffrn_measured_fraction_theta_max 0.906
_diffrn_measurement_device_type 'Bruker SMART APEX II CCD'
_diffrn_measurement_method '\f and \w scans'
_diffrn_radiation_type MoK\a
_diffrn_radiation_wavelength 0.71073
_diffrn_reflns_av_R_equivalents 0.0138
_diffrn_reflns_av_unetI/netI 0.0172
_diffrn_reflns_Laue_measured_fraction_full 0.998
_diffrn_reflns_Laue_measured_fraction_max 0.906
_diffrn_reflns_limit_h_max 11
_diffrn_reflns_limit_h_min -11
_diffrn_reflns_limit_k_max 12
_diffrn_reflns_limit_k_min -12
_diffrn_reflns_limit_l_max 16
_diffrn_reflns_limit_l_min -17
_diffrn_reflns_number 11841
_diffrn_reflns_point_group_measured_fraction_full 0.998
_diffrn_reflns_point_group_measured_fraction_max 0.906
_diffrn_reflns_theta_full 25.500
_diffrn_reflns_theta_max 28.703
_diffrn_reflns_theta_min 1.613
_diffrn_source 'fine-focus sealed tube'
_exptl_absorpt_coefficient_mu 3.432
_exptl_absorpt_correction_T_max 0.7747
_exptl_absorpt_correction_T_min 0.5420
_exptl_absorpt_correction_type numerical
_exptl_absorpt_process_details 'Bruker SADABS 2014/4'
_exptl_crystal_colour yellow
_exptl_crystal_density_diffrn 2.207
_exptl_crystal_density_meas ?
_exptl_crystal_density_method not_measured
_exptl_crystal_description irregular
_exptl_crystal_F_000 632
_exptl_crystal_recrystallization_method 'Re-crystallisation from solvent: Tetrahydrofuran'
_exptl_crystal_size_max 0.266
_exptl_crystal_size_mid 0.137
_exptl_crystal_size_min 0.130
_refine_diff_density_max 1.088
_refine_diff_density_min -0.597
_refine_diff_density_rms 0.111
_refine_ls_extinction_method none
_refine_ls_goodness_of_fit_ref 1.076
_refine_ls_hydrogen_treatment constr
_refine_ls_matrix_type full
_refine_ls_number_parameters 271
_refine_ls_number_reflns 4701
_refine_ls_number_restraints 0
_refine_ls_restrained_S_all 1.076
_refine_ls_R_factor_all 0.0264
_refine_ls_R_factor_gt 0.0235
_refine_ls_shift/su_max 0.002
_refine_ls_shift/su_mean 0.000
_refine_ls_structure_factor_coef Fsqd
_refine_ls_weighting_details 'w=1/[\s^2^(Fo^2^)+(0.0313P)^2^+1.4177P] where P=(Fo^2^+2Fc^2^)/3'
_refine_ls_weighting_scheme calc
_refine_ls_wR_factor_gt 0.0597
_refine_ls_wR_factor_ref 0.0614
_reflns_Friedel_coverage 0.000
_reflns_number_gt 4304
_reflns_number_total 4701
_reflns_threshold_expression 'I > 2\s(I)'
_cod_data_source_file d0ra06744j2.cif
_cod_data_source_block aag8
_cod_depositor_comments
;
The following automatic conversions were performed:

data item '_exptl_crystal_density_meas' value 'not_measured' was
changed to '?' -- the value is perceived as not measured.

Automatic conversion script
Id: cif_fix_values 7556 2019-12-06 15:28:31Z antanas 
;
_cod_database_code 7242657
_shelx_space_group_comment
; 
The symmetry employed for this shelxl refinement is uniquely defined 
by the following loop, which should always be used as a source of 
symmetry information in preference to the above space-group names. 
They are only intended as comments. 
;
_shelx_estimated_absorpt_t_min 0.462
_shelx_estimated_absorpt_t_max 0.664
_shelxl_version_number 2014/6

loop_
_space_group_symop_operation_xyz
'x, y, z'
'-x, -y, -z'

loop_
_atom_site_label
_atom_site_type_symbol
_atom_site_fract_x
_atom_site_fract_y
_atom_site_fract_z
_atom_site_U_iso_or_equiv
_atom_site_adp_type
_atom_site_occupancy
_atom_site_site_symmetry_order
_atom_site_calc_flag
_atom_site_refinement_flags_posn
_atom_site_refinement_flags_adp
_atom_site_refinement_flags_occupancy
_atom_site_disorder_assembly
_atom_site_disorder_group
I1 I 0.28981(2) 0.54578(2) 0.47332(2) 0.02084(6) Uani 1 1 d . . . . .
Cl1 Cl 0.51527(8) 0.52028(7) 0.26838(5) 0.02181(14) Uani 1 1 d . . . . .
O1 O 0.5836(3) 0.9879(3) 0.11161(16) 0.0284(5) Uani 1 1 d . . . . .
O2 O 0.6055(3) 1.1762(2) 0.24574(17) 0.0287(5) Uani 1 1 d . . . . .
N1 N 0.5646(3) 1.0411(3) 0.20311(16) 0.0162(4) Uani 1 1 d . . . . .
C1 C 0.4911(3) 0.9271(3) 0.2671(2) 0.0159(5) Uani 1 1 d . . . . .
C2 C 0.5265(3) 0.7953(3) 0.2435(2) 0.0171(5) Uani 1 1 d . . . . .
H2A H 0.5902 0.7775 0.1871 0.021 Uiso 1 1 calc R U . . .
C3 C 0.4677(3) 0.6859(3) 0.3034(2) 0.0171(5) Uani 1 1 d . . . . .
C4 C 0.3769(3) 0.7099(3) 0.3854(2) 0.0156(5) Uani 1 1 d . . . . .
C5 C 0.3382(3) 0.8481(3) 0.41097(19) 0.0138(5) Uani 1 1 d . . . . .
C6 C 0.2448(3) 0.8789(3) 0.4956(2) 0.0177(5) Uani 1 1 d . . . . .
H6A H 0.2097 0.8081 0.5389 0.021 Uiso 1 1 calc R U . . .
C7 C 0.2042(3) 1.0093(3) 0.5158(2) 0.0207(5) Uani 1 1 d . . . . .
H7A H 0.1434 1.0289 0.5735 0.025 Uiso 1 1 calc R U . . .
C8 C 0.2521(3) 1.1124(3) 0.4519(2) 0.0203(5) Uani 1 1 d . . . . .
H8A H 0.2196 1.2000 0.4656 0.024 Uiso 1 1 calc R U . . .
C9 C 0.3439(3) 1.0927(3) 0.3704(2) 0.0182(5) Uani 1 1 d . . . . .
H9A H 0.3746 1.1650 0.3278 0.022 Uiso 1 1 calc R U . . .
C10 C 0.3941(3) 0.9596(3) 0.34942(19) 0.0139(5) Uani 1 1 d . . . . .
I2 I -0.22482(2) 0.81214(2) 0.95297(2) 0.02473(6) Uani 1 1 d . . . . .
Cl2 Cl 0.01366(9) 0.84491(8) 0.75476(6) 0.02507(15) Uani 1 1 d . . . . .
O3 O 0.0977(3) 0.3304(2) 0.61968(16) 0.0258(4) Uani 1 1 d . . . . .
O4 O 0.1143(3) 0.2407(3) 0.75581(18) 0.0305(5) Uani 1 1 d . . . . .
N2 N 0.0753(3) 0.3240(3) 0.71170(18) 0.0177(4) Uani 1 1 d . . . . .
C11 C -0.0001(3) 0.4314(3) 0.7718(2) 0.0156(5) Uani 1 1 d . . . . .
C12 C 0.0309(3) 0.5662(3) 0.7418(2) 0.0177(5) Uani 1 1 d . . . . .
H12A H 0.0955 0.5857 0.6853 0.021 Uiso 1 1 calc R U . . .
C13 C -0.0330(3) 0.6757(3) 0.7950(2) 0.0178(5) Uani 1 1 d . . . . .
C14 C -0.1294(3) 0.6476(3) 0.8750(2) 0.0172(5) Uani 1 1 d . . . . .
C15 C -0.1649(3) 0.5060(3) 0.9073(2) 0.0149(5) Uani 1 1 d . . . . .
C16 C -0.2647(3) 0.4722(3) 0.9894(2) 0.0195(5) Uani 1 1 d . . . . .
H16A H -0.3125 0.5439 1.0236 0.023 Uiso 1 1 calc R U . . .
C17 C -0.2935(3) 0.3379(3) 1.0202(2) 0.0214(6) Uani 1 1 d . . . . .
H17A H -0.3584 0.3187 1.0767 0.026 Uiso 1 1 calc R U . . .
C18 C -0.2289(3) 0.2298(3) 0.9700(2) 0.0195(5) Uani 1 1 d . . . . .
H18A H -0.2508 0.1371 0.9924 0.023 Uiso 1 1 calc R U . . .
C19 C -0.1335(3) 0.2537(3) 0.8882(2) 0.0169(5) Uani 1 1 d . . . . .
H19A H -0.0919 0.1772 0.8538 0.020 Uiso 1 1 calc R U . . .
C20 C -0.0974(3) 0.3940(3) 0.8553(2) 0.0146(5) Uani 1 1 d . . . . .

loop_
_atom_site_aniso_label
_atom_site_aniso_U_11
_atom_site_aniso_U_22
_atom_site_aniso_U_33
_atom_site_aniso_U_23
_atom_site_aniso_U_13
_atom_site_aniso_U_12
I1 0.02725(10) 0.01705(9) 0.02081(10) 0.00994(7) 0.00296(7) 0.00744(7)
Cl1 0.0239(3) 0.0172(3) 0.0264(3) 0.0035(2) 0.0017(3) 0.0109(2)
O1 0.0337(12) 0.0327(12) 0.0189(10) 0.0095(9) 0.0111(9) 0.0090(10)
O2 0.0330(12) 0.0218(11) 0.0315(11) 0.0120(9) 0.0116(9) 0.0058(9)
N1 0.0129(10) 0.0237(12) 0.0110(10) 0.0054(9) 0.0041(8) 0.0041(9)
C1 0.0158(12) 0.0175(12) 0.0134(11) 0.0065(10) 0.0020(9) 0.0024(10)
C2 0.0156(12) 0.0200(13) 0.0150(12) 0.0033(10) 0.0018(9) 0.0058(10)
C3 0.0190(12) 0.0144(12) 0.0176(12) 0.0016(10) -0.0021(10) 0.0071(10)
C4 0.0172(12) 0.0135(11) 0.0159(12) 0.0057(9) -0.0012(9) 0.0036(9)
C5 0.0145(11) 0.0146(11) 0.0115(11) 0.0022(9) -0.0010(9) 0.0044(9)
C6 0.0181(12) 0.0198(13) 0.0158(12) 0.0071(10) 0.0031(10) 0.0056(10)
C7 0.0207(13) 0.0222(13) 0.0185(13) 0.0004(11) 0.0047(10) 0.0092(11)
C8 0.0225(13) 0.0167(12) 0.0229(13) 0.0025(10) 0.0026(11) 0.0098(11)
C9 0.0182(12) 0.0177(12) 0.0154(12) 0.0056(10) 0.0024(10) 0.0010(10)
C10 0.0134(11) 0.0144(11) 0.0123(11) 0.0021(9) 0.0000(9) 0.0034(9)
I2 0.02720(11) 0.01838(10) 0.02932(11) 0.00091(7) 0.00541(8) 0.01181(7)
Cl2 0.0325(4) 0.0189(3) 0.0294(3) 0.0123(3) 0.0050(3) 0.0117(3)
O3 0.0303(11) 0.0269(11) 0.0203(10) 0.0042(8) 0.0098(8) 0.0107(9)
O4 0.0332(12) 0.0313(12) 0.0387(12) 0.0160(10) 0.0160(10) 0.0207(10)
N2 0.0123(10) 0.0213(11) 0.0184(11) 0.0038(9) 0.0053(8) 0.0051(9)
C11 0.0141(12) 0.0181(12) 0.0158(12) 0.0032(10) 0.0026(9) 0.0074(10)
C12 0.0171(12) 0.0217(13) 0.0148(12) 0.0071(10) 0.0033(9) 0.0054(10)
C13 0.0196(13) 0.0162(12) 0.0186(12) 0.0079(10) 0.0004(10) 0.0050(10)
C14 0.0166(12) 0.0162(12) 0.0190(12) 0.0022(10) -0.0006(10) 0.0074(10)
C15 0.0148(12) 0.0161(12) 0.0130(11) 0.0031(9) 0.0008(9) 0.0047(9)
C16 0.0170(12) 0.0230(13) 0.0163(12) 0.0017(10) 0.0045(10) 0.0061(10)
C17 0.0195(13) 0.0249(14) 0.0154(12) 0.0067(11) 0.0044(10) 0.0008(11)
C18 0.0188(13) 0.0187(13) 0.0201(13) 0.0102(10) 0.0010(10) 0.0017(10)
C19 0.0151(12) 0.0189(12) 0.0167(12) 0.0056(10) 0.0014(9) 0.0049(10)
C20 0.0119(11) 0.0156(12) 0.0147(11) 0.0045(9) -0.0004(9) 0.0019(9)

loop_
_atom_type_symbol
_atom_type_description
_atom_type_scat_dispersion_real
_atom_type_scat_dispersion_imag
_atom_type_scat_source
C C 0.0033 0.0016 'International Tables Vol C Tables 4.2.6.8 and 6.1.1.4'
H H 0.0000 0.0000 'International Tables Vol C Tables 4.2.6.8 and 6.1.1.4'
N N 0.0061 0.0033 'International Tables Vol C Tables 4.2.6.8 and 6.1.1.4'
O O 0.0106 0.0060 'International Tables Vol C Tables 4.2.6.8 and 6.1.1.4'
Cl Cl 0.1484 0.1585 'International Tables Vol C Tables 4.2.6.8 and 6.1.1.4'
I I -0.4742 1.8119 'International Tables Vol C Tables 4.2.6.8 and 6.1.1.4'

loop_
_geom_angle_atom_site_label_1
_geom_angle_atom_site_label_2
_geom_angle_atom_site_label_3
_geom_angle
_geom_angle_site_symmetry_1
_geom_angle_site_symmetry_3
_geom_angle_publ_flag
O2 N1 O1 125.3(2) . . ?
O2 N1 C1 118.5(2) . . ?
O1 N1 C1 116.1(2) . . ?
C2 C1 C10 123.1(2) . . ?
C2 C1 N1 116.1(2) . . ?
C10 C1 N1 120.8(2) . . ?
C1 C2 C3 119.3(2) . . ?
C4 C3 C2 121.2(2) . . ?
C4 C3 Cl1 121.8(2) . . ?
C2 C3 Cl1 117.0(2) . . ?
C3 C4 C5 120.1(2) . . ?
C3 C4 I1 120.71(19) . . ?
C5 C4 I1 119.18(18) . . ?
C6 C5 C10 118.1(2) . . ?
C6 C5 C4 122.3(2) . . ?
C10 C5 C4 119.5(2) . . ?
C7 C6 C5 121.1(2) . . ?
C6 C7 C8 120.1(2) . . ?
C9 C8 C7 122.4(3) . . ?
C8 C9 C10 118.9(2) . . ?
C1 C10 C5 116.7(2) . . ?
C1 C10 C9 124.1(2) . . ?
C5 C10 C9 119.1(2) . . ?
O4 N2 O3 124.5(2) . . ?
O4 N2 C11 119.3(2) . . ?
O3 N2 C11 116.3(2) . . ?
C12 C11 C20 123.1(2) . . ?
C12 C11 N2 115.5(2) . . ?
C20 C11 N2 121.4(2) . . ?
C11 C12 C13 119.6(2) . . ?
C14 C13 C12 120.8(2) . . ?
C14 C13 Cl2 121.9(2) . . ?
C12 C13 Cl2 117.3(2) . . ?
C13 C14 C15 120.6(2) . . ?
C13 C14 I2 120.2(2) . . ?
C15 C14 I2 119.14(19) . . ?
C16 C15 C20 118.3(2) . . ?
C16 C15 C14 122.4(2) . . ?
C20 C15 C14 119.3(2) . . ?
C17 C16 C15 121.1(3) . . ?
C16 C17 C18 120.7(3) . . ?
C19 C18 C17 121.4(3) . . ?
C18 C19 C20 119.7(3) . . ?
C19 C20 C11 124.7(2) . . ?
C19 C20 C15 118.8(2) . . ?
C11 C20 C15 116.5(2) . . ?

loop_
_geom_bond_atom_site_label_1
_geom_bond_atom_site_label_2
_geom_bond_distance
_geom_bond_site_symmetry_2
_geom_bond_publ_flag
I1 C4 2.087(2) . ?
Cl1 C3 1.729(3) . ?
O1 N1 1.222(3) . ?
O2 N1 1.206(3) . ?
N1 C1 1.496(3) . ?
C1 C2 1.362(4) . ?
C1 C10 1.425(3) . ?
C2 C3 1.404(4) . ?
C3 C4 1.367(4) . ?
C4 C5 1.436(3) . ?
C5 C6 1.420(3) . ?
C5 C10 1.432(3) . ?
C6 C7 1.375(4) . ?
C7 C8 1.389(4) . ?
C8 C9 1.361(4) . ?
C9 C10 1.449(4) . ?
I2 C14 2.093(3) . ?
Cl2 C13 1.724(3) . ?
O3 N2 1.227(3) . ?
O4 N2 1.209(3) . ?
N2 C11 1.485(3) . ?
C11 C12 1.365(4) . ?
C11 C20 1.429(3) . ?
C12 C13 1.400(4) . ?
C13 C14 1.369(4) . ?
C14 C15 1.437(4) . ?
C15 C16 1.418(4) . ?
C15 C20 1.435(4) . ?
C16 C17 1.368(4) . ?
C17 C18 1.381(4) . ?
C18 C19 1.378(4) . ?
C19 C20 1.428(4) . ?

loop_
_geom_torsion_atom_site_label_1
_geom_torsion_atom_site_label_2
_geom_torsion_atom_site_label_3
_geom_torsion_atom_site_label_4
_geom_torsion
_geom_torsion_site_symmetry_1
_geom_torsion_site_symmetry_2
_geom_torsion_site_symmetry_3
_geom_torsion_site_symmetry_4
_geom_torsion_publ_flag
O2 N1 C1 C2 -144.9(3) . . . . ?
O1 N1 C1 C2 32.4(3) . . . . ?
O2 N1 C1 C10 33.4(4) . . . . ?
O1 N1 C1 C10 -149.3(2) . . . . ?
C10 C1 C2 C3 -1.0(4) . . . . ?
N1 C1 C2 C3 177.2(2) . . . . ?
C1 C2 C3 C4 -0.6(4) . . . . ?
C1 C2 C3 Cl1 179.4(2) . . . . ?
C2 C3 C4 C5 0.8(4) . . . . ?
Cl1 C3 C4 C5 -179.14(19) . . . . ?
C2 C3 C4 I1 179.80(19) . . . . ?
Cl1 C3 C4 I1 -0.1(3) . . . . ?
C3 C4 C5 C6 -179.8(2) . . . . ?
I1 C4 C5 C6 1.2(3) . . . . ?
C3 C4 C5 C10 0.5(4) . . . . ?
I1 C4 C5 C10 -178.48(18) . . . . ?
C10 C5 C6 C7 2.2(4) . . . . ?
C4 C5 C6 C7 -177.5(2) . . . . ?
C5 C6 C7 C8 1.2(4) . . . . ?
C6 C7 C8 C9 -2.2(4) . . . . ?
C7 C8 C9 C10 -0.2(4) . . . . ?
C2 C1 C10 C5 2.3(4) . . . . ?
N1 C1 C10 C5 -175.8(2) . . . . ?
C2 C1 C10 C9 -174.7(2) . . . . ?
N1 C1 C10 C9 7.2(4) . . . . ?
C6 C5 C10 C1 178.3(2) . . . . ?
C4 C5 C10 C1 -2.0(3) . . . . ?
C6 C5 C10 C9 -4.5(3) . . . . ?
C4 C5 C10 C9 175.1(2) . . . . ?
C8 C9 C10 C1 -179.5(2) . . . . ?
C8 C9 C10 C5 3.6(4) . . . . ?
O4 N2 C11 C12 148.5(3) . . . . ?
O3 N2 C11 C12 -29.4(3) . . . . ?
O4 N2 C11 C20 -31.1(4) . . . . ?
O3 N2 C11 C20 150.9(2) . . . . ?
C20 C11 C12 C13 0.6(4) . . . . ?
N2 C11 C12 C13 -179.0(2) . . . . ?
C11 C12 C13 C14 -1.6(4) . . . . ?
C11 C12 C13 Cl2 178.9(2) . . . . ?
C12 C13 C14 C15 1.1(4) . . . . ?
Cl2 C13 C14 C15 -179.4(2) . . . . ?
C12 C13 C14 I2 -179.67(19) . . . . ?
Cl2 C13 C14 I2 -0.2(3) . . . . ?
C13 C14 C15 C16 -179.7(3) . . . . ?
I2 C14 C15 C16 1.0(3) . . . . ?
C13 C14 C15 C20 0.4(4) . . . . ?
I2 C14 C15 C20 -178.92(18) . . . . ?
C20 C15 C16 C17 1.5(4) . . . . ?
C14 C15 C16 C17 -178.5(3) . . . . ?
C15 C16 C17 C18 -1.7(4) . . . . ?
C16 C17 C18 C19 0.3(4) . . . . ?
C17 C18 C19 C20 1.2(4) . . . . ?
C18 C19 C20 C11 180.0(2) . . . . ?
C18 C19 C20 C15 -1.3(4) . . . . ?
C12 C11 C20 C19 179.5(3) . . . . ?
N2 C11 C20 C19 -0.9(4) . . . . ?
C12 C11 C20 C15 0.8(4) . . . . ?
N2 C11 C20 C15 -179.6(2) . . . . ?
C16 C15 C20 C19 0.0(4) . . . . ?
C14 C15 C20 C19 180.0(2) . . . . ?
C16 C15 C20 C11 178.8(2) . . . . ?
C14 C15 C20 C11 -1.2(4) . . . . ?
